data_7227317
loop_
_publ_author_name
'Zeng, Cheng-Hui'
'Luo, Zhixun'
'Yao, Jiannian'

_publ_section_title
;
 Porous hydrogen-bonded organic--inorganic frameworks: weak interactions
 and selective dye filtration
;
_journal_issue 4
_journal_name_full CrystEngComm
_journal_page_first 613
_journal_paper_doi 10.1039/C6CE02367C
_journal_volume 19
_journal_year 2017
_chemical_formula_sum 'C72 H60 N24 O24 Tb2'
_chemical_formula_weight 1963.28
_chemical_name_systematic
; 
 ? 
;
_space_group_IT_number 165
_symmetry_cell_setting trigonal
_symmetry_space_group_name_Hall '-P 3 2"c'
_symmetry_space_group_name_H-M 'P -3 c 1'
_atom_sites_solution_hydrogens geom
_atom_sites_solution_primary direct
_atom_sites_solution_secondary difmap
_audit_creation_method SHELXL-97
_audit_update_record
;
2016-10-17 deposited with the CCDC.
2016-12-22 downloaded from the CCDC.
;
_cell_angle_alpha 90.00
_cell_angle_beta 90.00
_cell_angle_gamma 120.00
_cell_formula_units_Z 2
_cell_length_a 17.788(3)
_cell_length_b 17.788(3)
_cell_length_c 21.332(4)
_cell_measurement_reflns_used 15079
_cell_measurement_temperature 296(2)
_cell_measurement_theta_max 27.4579
_cell_measurement_theta_min 1.6306
_cell_volume 5845.4(18)
_computing_cell_refinement 'Bruker FRAMBO'
_computing_data_collection 'Bruker FRAMBO'
_computing_data_reduction 'Bruker SAINT'
_computing_molecular_graphics 'Bruker SHELXTL'
_computing_publication_material 'Bruker SHELXTL'
_computing_structure_refinement 'SHELXL-97 (Sheldrick, 1997)'
_computing_structure_solution 'SHELXS-97 (Sheldrick, 1990)'
_diffrn_ambient_temperature 296(2)
_diffrn_detector_area_resol_mean 28.5714
_diffrn_measured_fraction_theta_full 0.983
_diffrn_measured_fraction_theta_max 0.983
_diffrn_measurement_device_type 'multiwire proportional'
_diffrn_measurement_method 'phi and omega scans'
_diffrn_radiation_monochromator graphite
_diffrn_radiation_source 'fine-focus sealed tube'
_diffrn_radiation_type MoK\a
_diffrn_radiation_wavelength 0.71073
_diffrn_reflns_av_sigmaI/netI 0.0165
_diffrn_reflns_limit_h_max 0
_diffrn_reflns_limit_h_min -18
_diffrn_reflns_limit_k_max 21
_diffrn_reflns_limit_k_min 0
_diffrn_reflns_limit_l_max 25
_diffrn_reflns_limit_l_min 0
_diffrn_reflns_number 3392
_diffrn_reflns_theta_full 25.00
_diffrn_reflns_theta_max 25.00
_diffrn_reflns_theta_min 1.32
_diffrn_standards_number 4709
_exptl_absorpt_coefficient_mu 1.263
_exptl_absorpt_correction_T_max 0.7599
_exptl_absorpt_correction_T_min 0.5765
_exptl_absorpt_correction_type multi-scan
_exptl_crystal_colour colorless
_exptl_crystal_density_diffrn 1.115
_exptl_crystal_density_method 'not measured'
_exptl_crystal_description block
_exptl_crystal_F_000 1964
_exptl_crystal_size_max 0.49
_exptl_crystal_size_mid 0.32
_exptl_crystal_size_min 0.23
_platon_squeeze_details
;
;
_refine_diff_density_max 2.077
_refine_diff_density_min -1.009
_refine_diff_density_rms 0.155
_refine_ls_extinction_method none
_refine_ls_goodness_of_fit_ref 1.035
_refine_ls_hydrogen_treatment mixed
_refine_ls_matrix_type full
_refine_ls_number_parameters 190
_refine_ls_number_reflns 3392
_refine_ls_number_restraints 4
_refine_ls_restrained_S_all 1.035
_refine_ls_R_factor_all 0.0645
_refine_ls_R_factor_gt 0.0605
_refine_ls_shift/su_max 0.000
_refine_ls_shift/su_mean 0.000
_refine_ls_structure_factor_coef Fsqd
_refine_ls_weighting_details 'calc w=1/[\s^2^(Fo^2^)+(0.1001P)^2^+16.1958P] where P=(Fo^2^+2Fc^2^)/3'
_refine_ls_weighting_scheme calc
_refine_ls_wR_factor_gt 0.1654
_refine_ls_wR_factor_ref 0.1690
_reflns_number_gt 2966
_reflns_number_total 3392
_reflns_threshold_expression >2sigma(I)
_cod_data_source_file c6ce02367c2.cif
_cod_data_source_block 1
_cod_depositor_comments
;
The following automatic conversions were performed:

'_symmetry_cell_setting' value 'Trigonal' changed to 'trigonal'
according to
/usr/data/users/saulius/crontab/automatic-downloads/rss-feeds/RSC/lib/dictionaries/cif_core.dic
dictionary named 'cif_core.dic' version 2.4.2 from 2011-04-26.

Automatic conversion script
Id: cif_fix_values 4268 2015-11-12 08:31:59Z antanas 

 Adding full bibliography for 7227315--7227317.cif.
;
_cod_original_cell_volume 5845.5(17)
_cod_original_sg_symbol_H-M P-3c1
_cod_database_code 7227317
_diffrn_reflns_r_av_equivalents 0.0000

loop_
_symmetry_equiv_pos_as_xyz
'x, y, z'
'-y, x-y, z'
'-x+y, -x, z'
'y, x, -z+1/2'
'x-y, -y, -z+1/2'
'-x, -x+y, -z+1/2'
'-x, -y, -z'
'y, -x+y, -z'
'x-y, x, -z'
'-y, -x, z-1/2'
'-x+y, y, z-1/2'
'x, x-y, z-1/2'

loop_
_atom_site_label
_atom_site_type_symbol
_atom_site_fract_x
_atom_site_fract_y
_atom_site_fract_z
_atom_site_U_iso_or_equiv
_atom_site_adp_type
_atom_site_occupancy
_atom_site_symmetry_multiplicity
_atom_site_calc_flag
_atom_site_refinement_flags
Tb1 Tb 0.6667 0.3333 0.447511(17) 0.0356(2) Uani 1 3 d SD
O1W O 0.5507(3) 0.2739(2) 0.51748(18) 0.0456(9) Uani 1 1 d D
O1 O 0.8248(3) 0.4152(3) 0.42809(19) 0.0560(11) Uani 1 1 d .
N2 N 0.9675(2) 0.5476(3) 0.5277(2) 0.0483(11) Uani 1 1 d .
C6 C 1.0179(3) 0.5785(4) 0.4781(3) 0.0545(14) Uani 1 1 d .
C7 C 0.9480(4) 0.4721(4) 0.5508(3) 0.0508(14) Uani 1 1 d .
N1 N 1.1273(3) 0.7252(3) 0.4492(2) 0.0566(12) Uani 1 1 d .
C5 C 1.0423(3) 0.6672(4) 0.4570(2) 0.0507(13) Uani 1 1 d .
C2 C 1.0919(5) 0.8319(5) 0.4240(4) 0.082(2) Uani 1 1 d .
H2 H 1.1106 0.8883 0.4108 0.098 Uiso 1 1 calc R
C3 C 1.0046(5) 0.7748(6) 0.4338(4) 0.082(2) Uani 1 1 d .
H3 H 0.9639 0.7925 0.4287 0.099 Uiso 1 1 calc R
C4 C 0.9798(4) 0.6920(5) 0.4510(3) 0.0683(18) Uani 1 1 d .
H4 H 0.9217 0.6523 0.4587 0.082 Uiso 1 1 calc R
C1 C 1.1503(4) 0.8051(5) 0.4338(3) 0.0621(16) Uani 1 1 d .
H1 H 1.2090 0.8452 0.4294 0.075 Uiso 1 1 calc R
O2 O 0.7445(2) 0.4436(2) 0.36841(16) 0.0503(9) Uani 1 1 d .
N4 N 0.8197(3) 0.4613(3) 0.38628(19) 0.0534(12) Uani 1 1 d .
O3 O 0.8835(3) 0.5249(4) 0.3633(2) 0.0959(19) Uani 1 1 d .
C8 C 0.8972(4) 0.4493(3) 0.6101(3) 0.0518(14) Uani 1 1 d .
N3 N 0.8326(3) 0.4641(3) 0.61173(19) 0.0462(10) Uani 1 1 d .
C9 C 0.9185(4) 0.4176(6) 0.6627(3) 0.084(3) Uani 1 1 d .
H9 H 0.9633 0.4050 0.6610 0.101 Uiso 1 1 calc R
C12 C 0.7895(3) 0.4535(3) 0.6646(2) 0.0539(14) Uani 1 1 d .
H12 H 0.7437 0.4646 0.6651 0.065 Uiso 1 1 calc R
C11 C 0.8111(5) 0.4258(5) 0.7200(3) 0.073(2) Uani 1 1 d .
H11 H 0.7828 0.4223 0.7575 0.088 Uiso 1 1 calc R
C10 C 0.8723(4) 0.4050(6) 0.7174(3) 0.077(2) Uani 1 1 d .
H10 H 0.8844 0.3819 0.7524 0.092 Uiso 1 1 calc R
H1WB H 0.511(4) 0.2199(16) 0.521(3) 0.116 Uiso 1 1 d D
H1WA H 0.536(4) 0.299(3) 0.545(3) 0.116 Uiso 1 1 d D

loop_
_atom_site_aniso_label
_atom_site_aniso_U_11
_atom_site_aniso_U_22
_atom_site_aniso_U_33
_atom_site_aniso_U_23
_atom_site_aniso_U_13
_atom_site_aniso_U_12
Tb1 0.0364(2) 0.0364(2) 0.0340(3) 0.000 0.000 0.01822(12)
O1W 0.045(2) 0.0434(19) 0.043(2) 0.0090(14) 0.0077(17) 0.0180(16)
O1 0.038(2) 0.081(3) 0.044(2) -0.0095(18) -0.0009(17) 0.0260(19)
N2 0.0257(19) 0.060(3) 0.043(2) 0.016(2) 0.0044(17) 0.0092(19)
C6 0.027(2) 0.074(4) 0.058(3) 0.016(3) 0.001(2) 0.022(3)
C7 0.031(3) 0.065(4) 0.046(3) 0.013(2) -0.002(2) 0.017(2)
N1 0.037(2) 0.070(3) 0.058(3) 0.022(2) 0.0085(19) 0.024(2)
C5 0.032(2) 0.067(3) 0.044(3) 0.022(2) 0.004(2) 0.018(2)
C2 0.070(5) 0.080(5) 0.109(6) 0.032(4) 0.015(4) 0.048(4)
C3 0.062(4) 0.121(6) 0.096(5) 0.029(5) 0.006(4) 0.071(4)
C4 0.043(3) 0.097(5) 0.068(4) 0.021(3) -0.006(3) 0.037(3)
C1 0.036(3) 0.065(4) 0.074(4) 0.030(3) 0.010(3) 0.017(3)
O2 0.048(2) 0.049(2) 0.0393(18) 0.0063(16) 0.0000(16) 0.0127(17)
N4 0.031(2) 0.074(3) 0.034(2) -0.003(2) 0.0043(17) 0.010(2)
O3 0.049(2) 0.114(4) 0.054(2) 0.011(3) 0.005(2) -0.013(3)
C8 0.034(3) 0.060(3) 0.044(3) 0.004(2) -0.001(2) 0.011(2)
N3 0.041(2) 0.039(2) 0.046(2) -0.0074(17) -0.0010(18) 0.0107(18)
C9 0.027(3) 0.134(7) 0.062(4) 0.052(4) 0.006(3) 0.018(3)
C12 0.041(3) 0.047(3) 0.051(3) -0.010(2) 0.009(2) 0.005(2)
C11 0.052(4) 0.094(5) 0.038(3) 0.005(3) 0.005(3) 0.010(4)
C10 0.055(4) 0.113(6) 0.041(3) 0.026(3) -0.006(3) 0.026(4)

loop_
_atom_type_symbol
_atom_type_description
_atom_type_scat_dispersion_real
_atom_type_scat_dispersion_imag
_atom_type_scat_source
C C 0.0033 0.0016 'International Tables Vol C Tables 4.2.6.8 and 6.1.1.4'
H H 0.0000 0.0000 'International Tables Vol C Tables 4.2.6.8 and 6.1.1.4'
N N 0.0061 0.0033 'International Tables Vol C Tables 4.2.6.8 and 6.1.1.4'
O O 0.0106 0.0060 'International Tables Vol C Tables 4.2.6.8 and 6.1.1.4'
Tb Tb -0.1723 4.1537 'International Tables Vol C Tables 4.2.6.8 and 6.1.1.4'

loop_
_geom_angle_atom_site_label_1
_geom_angle_atom_site_label_2
_geom_angle_atom_site_label_3
_geom_angle
_geom_angle_site_symmetry_1
_geom_angle_site_symmetry_3
O1W Tb1 O1W 83.30(15) 2_655 3_665
O1W Tb1 O1W 83.30(15) 2_655 .
O1W Tb1 O1W 83.30(15) 3_665 .
O1W Tb1 O2 84.87(14) 2_655 3_665
O1W Tb1 O2 146.12(13) 3_665 3_665
O1W Tb1 O2 126.58(13) . 3_665
O1W Tb1 O2 126.58(13) 2_655 .
O1W Tb1 O2 84.87(14) 3_665 .
O1W Tb1 O2 146.12(13) . .
O2 Tb1 O2 77.03(13) 3_665 .
O1W Tb1 O2 146.12(13) 2_655 2_655
O1W Tb1 O2 126.58(13) 3_665 2_655
O1W Tb1 O2 84.87(14) . 2_655
O2 Tb1 O2 77.03(13) 3_665 2_655
O2 Tb1 O2 77.03(13) . 2_655
O1W Tb1 O1 74.06(12) 2_655 3_665
O1W Tb1 O1 149.76(14) 3_665 3_665
O1W Tb1 O1 74.51(13) . 3_665
O2 Tb1 O1 52.16(14) 3_665 3_665
O2 Tb1 O1 124.74(13) . 3_665
O2 Tb1 O1 72.20(13) 2_655 3_665
O1W Tb1 O1 74.51(13) 2_655 .
O1W Tb1 O1 74.06(12) 3_665 .
O1W Tb1 O1 149.76(14) . .
O2 Tb1 O1 72.20(13) 3_665 .
O2 Tb1 O1 52.16(14) . .
O2 Tb1 O1 124.74(13) 2_655 .
O1 Tb1 O1 117.25(5) 3_665 .
O1W Tb1 O1 149.76(14) 2_655 2_655
O1W Tb1 O1 74.51(13) 3_665 2_655
O1W Tb1 O1 74.06(12) . 2_655
O2 Tb1 O1 124.74(13) 3_665 2_655
O2 Tb1 O1 72.20(13) . 2_655
O2 Tb1 O1 52.16(14) 2_655 2_655
O1 Tb1 O1 117.25(5) 3_665 2_655
O1 Tb1 O1 117.25(5) . 2_655
O1W Tb1 N4 76.65(13) 2_655 3_665
O1W Tb1 N4 158.97(13) 3_665 3_665
O1W Tb1 N4 100.39(13) . 3_665
O2 Tb1 N4 26.38(13) 3_665 3_665
O2 Tb1 N4 101.96(13) . 3_665
O2 Tb1 N4 74.45(14) 2_655 3_665
O1 Tb1 N4 25.87(13) 3_665 3_665
O1 Tb1 N4 94.27(14) . 3_665
O1 Tb1 N4 126.48(14) 2_655 3_665
O1W Tb1 N4 100.39(13) 2_655 .
O1W Tb1 N4 76.65(13) 3_665 .
O1W Tb1 N4 158.97(13) . .
O2 Tb1 N4 74.45(14) 3_665 .
O2 Tb1 N4 26.38(13) . .
O2 Tb1 N4 101.96(13) 2_655 .
O1 Tb1 N4 126.48(14) 3_665 .
O1 Tb1 N4 25.87(13) . .
O1 Tb1 N4 94.27(14) 2_655 .
N4 Tb1 N4 100.61(10) 3_665 .
O1W Tb1 N4 158.97(13) 2_655 2_655
O1W Tb1 N4 100.39(13) 3_665 2_655
O1W Tb1 N4 76.65(13) . 2_655
O2 Tb1 N4 101.96(13) 3_665 2_655
O2 Tb1 N4 74.45(14) . 2_655
O2 Tb1 N4 26.38(13) 2_655 2_655
O1 Tb1 N4 94.27(14) 3_665 2_655
O1 Tb1 N4 126.48(14) . 2_655
O1 Tb1 N4 25.87(13) 2_655 2_655
N4 Tb1 N4 100.61(10) 3_665 2_655
N4 Tb1 N4 100.61(10) . 2_655
Tb1 O1W H1WB 127(3) . .
Tb1 O1W H1WA 129(3) . .
H1WB O1W H1WA 104(4) . .
N4 O1 Tb1 94.1(3) . .
C7 N2 C6 120.5(5) . .
N2 C6 C7 119.5(5) . 7_766
N2 C6 C5 117.6(5) . .
C7 C6 C5 122.7(5) 7_766 .
N2 C7 C6 120.0(5) . 7_766
N2 C7 C8 114.4(5) . .
C6 C7 C8 125.3(5) 7_766 .
C1 N1 C5 119.0(5) . .
N1 C5 C4 120.8(6) . .
N1 C5 C6 118.3(5) . .
C4 C5 C6 120.7(5) . .
C1 C2 C3 119.7(7) . .
C1 C2 H2 120.2 . .
C3 C2 H2 120.2 . .
C4 C3 C2 118.2(6) . .
C4 C3 H3 120.9 . .
C2 C3 H3 120.9 . .
C3 C4 C5 119.4(6) . .
C3 C4 H4 120.3 . .
C5 C4 H4 120.3 . .
N1 C1 C2 122.7(6) . .
N1 C1 H1 118.6 . .
C2 C1 H1 118.6 . .
N4 O2 Tb1 95.5(3) . .
O3 N4 O1 123.4(5) . .
O3 N4 O2 118.7(5) . .
O1 N4 O2 117.8(4) . .
O3 N4 Tb1 171.3(5) . .
O1 N4 Tb1 60.0(2) . .
O2 N4 Tb1 58.1(2) . .
N3 C8 C9 120.6(6) . .
N3 C8 C7 116.4(5) . .
C9 C8 C7 122.9(6) . .
C8 N3 C12 120.0(5) . .
C10 C9 C8 119.1(7) . .
C10 C9 H9 120.5 . .
C8 C9 H9 120.5 . .
N3 C12 C11 121.8(6) . .
N3 C12 H12 119.1 . .
C11 C12 H12 119.1 . .
C10 C11 C12 118.2(6) . .
C10 C11 H11 120.9 . .
C12 C11 H11 120.9 . .
C11 C10 C9 120.1(6) . .
C11 C10 H10 120.0 . .
C9 C10 H10 120.0 . .

loop_
_geom_bond_atom_site_label_1
_geom_bond_atom_site_label_2
_geom_bond_distance
_geom_bond_site_symmetry_2
Tb1 O1W 2.328(4) 2_655
Tb1 O1W 2.328(4) 3_665
Tb1 O1W 2.328(4) .
Tb1 O2 2.428(3) 3_665
Tb1 O2 2.428(4) .
Tb1 O2 2.428(3) 2_655
Tb1 O1 2.472(4) 3_665
Tb1 O1 2.472(4) .
Tb1 O1 2.472(4) 2_655
Tb1 N4 2.846(4) 3_665
Tb1 N4 2.846(4) .
Tb1 N4 2.846(4) 2_655
O1W H1WB 0.86(2) .
O1W H1WA 0.85(2) .
O1 N4 1.245(6) .
N2 C7 1.306(7) .
N2 C6 1.317(8) .
C6 C7 1.450(9) 7_766
C6 C5 1.481(8) .
C7 C6 1.450(9) 7_766
C7 C8 1.489(8) .
N1 C1 1.309(8) .
N1 C5 1.348(6) .
C5 C4 1.392(8) .
C2 C1 1.356(9) .
C2 C3 1.382(10) .
C2 H2 0.9300 .
C3 C4 1.360(10) .
C3 H3 0.9300 .
C4 H4 0.9300 .
C1 H1 0.9300 .
O2 N4 1.270(6) .
N4 O3 1.234(6) .
C8 N3 1.301(7) .
C8 C9 1.390(8) .
N3 C12 1.323(6) .
C9 C10 1.380(10) .
C9 H9 0.9300 .
C12 C11 1.405(9) .
C12 H12 0.9300 .
C11 C10 1.313(11) .
C11 H11 0.9300 .
C10 H10 0.9300 .

loop_
_geom_torsion_atom_site_label_1
_geom_torsion_atom_site_label_2
_geom_torsion_atom_site_label_3
_geom_torsion_atom_site_label_4
_geom_torsion
_geom_torsion_site_symmetry_1
_geom_torsion_site_symmetry_4
O1W Tb1 O1 N4 -179.5(3) 2_655 .
O1W Tb1 O1 N4 -92.2(3) 3_665 .
O1W Tb1 O1 N4 -135.2(3) . .
O2 Tb1 O1 N4 91.0(3) 3_665 .
O2 Tb1 O1 N4 3.8(3) . .
O2 Tb1 O1 N4 31.6(3) 2_655 .
O1 Tb1 O1 N4 118.1(3) 3_665 .
O1 Tb1 O1 N4 -29.6(4) 2_655 .
N4 Tb1 O1 N4 105.6(3) 3_665 .
N4 Tb1 O1 N4 -0.9(4) 2_655 .
C7 N2 C6 C7 0.0(9) . 7_766
C7 N2 C6 C5 -175.8(5) . .
C6 N2 C7 C6 0.0(9) . 7_766
C6 N2 C7 C8 174.7(5) . .
C1 N1 C5 C4 -2.2(9) . .
C1 N1 C5 C6 -176.4(6) . .
N2 C6 C5 N1 126.9(6) . .
C7 C6 C5 N1 -48.8(8) 7_766 .
N2 C6 C5 C4 -47.3(8) . .
C7 C6 C5 C4 137.0(6) 7_766 .
C1 C2 C3 C4 -2.2(13) . .
C2 C3 C4 C5 -1.2(11) . .
N1 C5 C4 C3 3.5(10) . .
C6 C5 C4 C3 177.5(6) . .
C5 N1 C1 C2 -1.4(11) . .
C3 C2 C1 N1 3.7(13) . .
O1W Tb1 O2 N4 -7.7(4) 2_655 .
O1W Tb1 O2 N4 70.1(3) 3_665 .
O1W Tb1 O2 N4 140.0(3) . .
O2 Tb1 O2 N4 -81.1(4) 3_665 .
O2 Tb1 O2 N4 -160.5(3) 2_655 .
O1 Tb1 O2 N4 -103.3(3) 3_665 .
O1 Tb1 O2 N4 -3.7(3) . .
O1 Tb1 O2 N4 145.4(3) 2_655 .
N4 Tb1 O2 N4 -89.8(2) 3_665 .
N4 Tb1 O2 N4 172.4(3) 2_655 .
Tb1 O1 N4 O3 170.6(5) . .
Tb1 O1 N4 O2 -6.4(5) . .
Tb1 O2 N4 O3 -170.6(5) . .
Tb1 O2 N4 O1 6.6(5) . .
O1W Tb1 N4 O3 -116(2) 2_655 .
O1W Tb1 N4 O3 -35(2) 3_665 .
O1W Tb1 N4 O3 -17(3) . .
O2 Tb1 N4 O3 163(2) 3_665 .
O2 Tb1 N4 O3 71(2) . .
O2 Tb1 N4 O3 90(2) 2_655 .
O1 Tb1 N4 O3 167(2) 3_665 .
O1 Tb1 N4 O3 -116(3) . .
O1 Tb1 N4 O3 38(2) 2_655 .
N4 Tb1 N4 O3 166(2) 3_665 .
N4 Tb1 N4 O3 63(3) 2_655 .
O1W Tb1 N4 O1 0.5(3) 2_655 .
O1W Tb1 N4 O1 80.9(3) 3_665 .
O1W Tb1 N4 O1 98.9(5) . .
O2 Tb1 N4 O1 -81.2(3) 3_665 .
O2 Tb1 N4 O1 -173.3(5) . .
O2 Tb1 N4 O1 -153.9(3) 2_655 .
O1 Tb1 N4 O1 -77.3(2) 3_665 .
O1 Tb1 N4 O1 153.9(3) 2_655 .
N4 Tb1 N4 O1 -77.7(4) 3_665 .
N4 Tb1 N4 O1 179.2(3) 2_655 .
O1W Tb1 N4 O2 173.7(3) 2_655 .
O1W Tb1 N4 O2 -105.8(3) 3_665 .
O1W Tb1 N4 O2 -87.8(4) . .
O2 Tb1 N4 O2 92.1(4) 3_665 .
O2 Tb1 N4 O2 19.4(3) 2_655 .
O1 Tb1 N4 O2 96.0(3) 3_665 .
O1 Tb1 N4 O2 173.3(5) . .
O1 Tb1 N4 O2 -32.8(3) 2_655 .
N4 Tb1 N4 O2 95.6(2) 3_665 .
N4 Tb1 N4 O2 -7.5(3) 2_655 .
N2 C7 C8 N3 45.0(7) . .
C6 C7 C8 N3 -140.7(6) 7_766 .
N2 C7 C8 C9 -132.0(7) . .
C6 C7 C8 C9 42.3(9) 7_766 .
C9 C8 N3 C12 3.5(9) . .
C7 C8 N3 C12 -173.5(5) . .
N3 C8 C9 C10 -2.3(11) . .
C7 C8 C9 C10 174.6(7) . .
C8 N3 C12 C11 -0.3(8) . .
N3 C12 C11 C10 -4.3(10) . .
C12 C11 C10 C9 5.5(12) . .
C8 C9 C10 C11 -2.4(13) . .

loop_
_platon_squeeze_void_nr
_platon_squeeze_void_average_x
_platon_squeeze_void_average_y
_platon_squeeze_void_average_z
_platon_squeeze_void_volume
_platon_squeeze_void_count_electrons
1 0.000 0.000 -0.001 2536.5 873.8
